data_7119540
loop_
_publ_author_name
'Tso, Ken Chi-Hang'
'Chan, Sharon Lai-Fung'
'Huang, Jie-Sheng'
'Che, Chi-Ming'

_publ_section_title
;
 Wheel-to-rhomboid isomerization as well as nitrene transfer catalysis of
 ruthenium-thiolate wheels.
;
_journal_issue 16
_journal_name_full 'Chemical communications (Cambridge, England)'
_journal_page_first 2419
_journal_page_last 2422
_journal_paper_doi 10.1039/c6cc09903c
_journal_volume 53
_journal_year 2017
_chemical_formula_moiety 'C176 H208 Ag O16 Ru8 S16, 6(C H Cl3), 2(O), Cl'
_chemical_formula_sum 'C182 H214 Ag Cl19 O18 Ru8 S16'
_chemical_formula_weight 4792.65
_chemical_name_systematic
; 
 ? 
;
_space_group_IT_number 2
_symmetry_cell_setting triclinic
_symmetry_space_group_name_Hall '-P 1'
_symmetry_space_group_name_H-M 'P -1'
_atom_sites_solution_hydrogens geom
_atom_sites_solution_primary direct
_atom_sites_solution_secondary difmap
_audit_creation_method SHELXL-97
_audit_update_record
;
2016-12-13 deposited with the CCDC.
2017-01-16 downloaded from the CCDC.
;
_cell_angle_alpha 100.823(2)
_cell_angle_beta 99.390(2)
_cell_angle_gamma 92.923(2)
_cell_formula_units_Z 1
_cell_length_a 15.7927(7)
_cell_length_b 18.7549(8)
_cell_length_c 19.7968(9)
_cell_measurement_reflns_used 100
_cell_measurement_temperature 100(2)
_cell_measurement_theta_max 60
_cell_measurement_theta_min 4
_cell_volume 5662.0(4)
_computing_structure_refinement 'SHELXL-97 (Sheldrick, 1997)'
_computing_structure_solution 'SHELXS-97 (Sheldrick, 1990)'
_diffrn_ambient_temperature 100(2)
_diffrn_measured_fraction_theta_full 0.924
_diffrn_measured_fraction_theta_max 0.924
_diffrn_radiation_monochromator graphite
_diffrn_radiation_source 'fine-focus sealed tube'
_diffrn_radiation_type CuK\a
_diffrn_radiation_wavelength 1.54178
_diffrn_reflns_av_R_equivalents 0.0711
_diffrn_reflns_av_sigmaI/netI 0.0629
_diffrn_reflns_limit_h_max 18
_diffrn_reflns_limit_h_min -18
_diffrn_reflns_limit_k_max 22
_diffrn_reflns_limit_k_min -20
_diffrn_reflns_limit_l_max 23
_diffrn_reflns_limit_l_min -22
_diffrn_reflns_number 70572
_diffrn_reflns_theta_full 66.37
_diffrn_reflns_theta_max 66.37
_diffrn_reflns_theta_min 2.85
_exptl_absorpt_coefficient_mu 8.729
_exptl_absorpt_correction_T_max 0.50
_exptl_absorpt_correction_T_min 0.40
_exptl_absorpt_correction_type multi-scan
_exptl_absorpt_process_details SADABS
_exptl_crystal_colour yellow
_exptl_crystal_density_diffrn 1.406
_exptl_crystal_density_method 'not measured'
_exptl_crystal_description block
_exptl_crystal_F_000 2428
_exptl_crystal_size_max 0.16
_exptl_crystal_size_mid 0.10
_exptl_crystal_size_min 0.08
_refine_diff_density_max 3.674
_refine_diff_density_min -3.633
_refine_diff_density_rms 0.311
_refine_ls_extinction_method none
_refine_ls_goodness_of_fit_ref 1.788
_refine_ls_hydrogen_treatment constr
_refine_ls_matrix_type full
_refine_ls_number_parameters 691
_refine_ls_number_reflns 18418
_refine_ls_number_restraints 760
_refine_ls_restrained_S_all 2.117
_refine_ls_R_factor_all 0.1527
_refine_ls_R_factor_gt 0.1390
_refine_ls_shift/su_max 0.004
_refine_ls_shift/su_mean 0.000
_refine_ls_structure_factor_coef Fsqd
_refine_ls_weighting_details 'calc w=1/[\s^2^(Fo^2^)+(0.1800P)^2^+0.0000P] where P=(Fo^2^+2Fc^2^)/3'
_refine_ls_weighting_scheme calc
_refine_ls_wR_factor_gt 0.3581
_refine_ls_wR_factor_ref 0.3798
_reflns_number_gt 15176
_reflns_number_total 18418
_reflns_threshold_expression >2sigma(I)
_cod_data_source_file c6cc09903c2.cif
_cod_data_source_block ruthenium8
_cod_depositor_comments 'Adding full bibliography for 7119539--7119540.cif.'
_cod_database_code 7119540

loop_
_symmetry_equiv_pos_as_xyz
'x, y, z'
'-x, -y, -z'

loop_
_atom_site_label
_atom_site_type_symbol
_atom_site_fract_x
_atom_site_fract_y
_atom_site_fract_z
_atom_site_U_iso_or_equiv
_atom_site_adp_type
_atom_site_occupancy
_atom_site_symmetry_multiplicity
_atom_site_calc_flag
_atom_site_refinement_flags
_atom_site_disorder_assembly
_atom_site_disorder_group
Ru1 Ru 0.15098(5) 0.69519(4) 0.60110(4) 0.0275(3) Uani 1 1 d . . .
Ru2 Ru 0.28518(5) 0.57205(5) 0.56778(4) 0.0285(3) Uani 1 1 d . . .
Ru3 Ru 0.26923(5) 0.34123(5) 0.50203(4) 0.0293(3) Uani 1 1 d . . .
Ru4 Ru 0.11053(5) 0.27368(5) 0.37884(4) 0.0355(3) Uani 1 1 d . . .
Ag1 Ag -0.03054(11) 0.53741(9) 0.53047(7) 0.0331(4) Uani 0.50 1 d P . .
S1 S 0.01456(16) 0.65705(15) 0.62844(12) 0.0271(6) Uani 1 1 d D . .
C1 C 0.0309(11) 0.6437(8) 0.7166(6) 0.0671(18) Uani 1 1 d D . .
C2 C 0.0551(11) 0.7007(9) 0.7717(6) 0.0671(18) Uani 1 1 d D . .
H2A H 0.0701 0.7477 0.7636 0.080 Uiso 1 1 calc R . .
C3 C 0.0576(11) 0.6900(8) 0.8396(6) 0.0671(18) Uani 1 1 d D . .
H3A H 0.0723 0.7304 0.8774 0.080 Uiso 1 1 calc R . .
C4 C 0.0390(11) 0.6213(8) 0.8532(6) 0.0671(18) Uani 1 1 d D . .
C5 C 0.0176(11) 0.5621(9) 0.7957(6) 0.0671(18) Uani 1 1 d D . .
H5A H 0.0043 0.5146 0.8033 0.080 Uiso 1 1 calc R . .
C6 C 0.0161(11) 0.5734(8) 0.7283(6) 0.0671(18) Uani 1 1 d D . .
H6A H 0.0048 0.5333 0.6900 0.080 Uiso 1 1 calc R . .
C7 C 0.0421(11) 0.6082(9) 0.9277(6) 0.0671(18) Uani 1 1 d D . .
C8 C 0.093(2) 0.5452(16) 0.9348(12) 0.183(9) Uani 1 1 d D . .
H8A H 0.0968 0.5358 0.9821 0.274 Uiso 1 1 calc R . .
H8B H 0.1514 0.5561 0.9260 0.274 Uiso 1 1 calc R . .
H8C H 0.0655 0.5022 0.9008 0.274 Uiso 1 1 calc R . .
C9 C -0.0553(15) 0.587(2) 0.9344(12) 0.183(9) Uani 1 1 d D . .
H9A H -0.0570 0.5787 0.9815 0.274 Uiso 1 1 calc R . .
H9B H -0.0782 0.5432 0.8999 0.274 Uiso 1 1 calc R . .
H9C H -0.0903 0.6276 0.9260 0.274 Uiso 1 1 calc R . .
C10 C 0.068(2) 0.6743(14) 0.9811(10) 0.183(9) Uani 1 1 d D . .
H10A H 0.0687 0.6629 1.0275 0.274 Uiso 1 1 calc R . .
H10B H 0.0268 0.7108 0.9738 0.274 Uiso 1 1 calc R . .
H10C H 0.1255 0.6937 0.9777 0.274 Uiso 1 1 calc R . .
S2 S 0.2867(2) 0.69949(17) 0.5591(2) 0.0540(10) Uani 1 1 d D . .
C11 C 0.3729(8) 0.7571(8) 0.6126(12) 0.101(3) Uani 1 1 d D . .
C12 C 0.4563(8) 0.7393(9) 0.6180(11) 0.101(3) Uani 1 1 d D . .
H12A H 0.4680 0.6939 0.5924 0.122 Uiso 1 1 calc R . .
C13 C 0.5242(9) 0.7851(9) 0.6597(12) 0.101(3) Uani 1 1 d D . .
H13A H 0.5813 0.7707 0.6634 0.122 Uiso 1 1 calc R . .
C14 C 0.5078(8) 0.8527(8) 0.6959(11) 0.101(3) Uani 1 1 d D . .
C15 C 0.4246(8) 0.8761(9) 0.6810(11) 0.101(3) Uani 1 1 d D . .
H15A H 0.4138 0.9244 0.7003 0.122 Uiso 1 1 calc R . .
C16 C 0.3580(9) 0.8289(8) 0.6380(12) 0.101(3) Uani 1 1 d D . .
H16A H 0.3027 0.8456 0.6261 0.122 Uiso 1 1 calc R . .
C17 C 0.5791(9) 0.9039(9) 0.7448(10) 0.101(3) Uani 1 1 d D . .
C18 C 0.5565(15) 0.9238(15) 0.8163(13) 0.220(14) Uani 1 1 d D . .
H18A H 0.6045 0.9541 0.8480 0.330 Uiso 1 1 calc R . .
H18B H 0.5451 0.8793 0.8337 0.330 Uiso 1 1 calc R . .
H18C H 0.5049 0.9508 0.8138 0.330 Uiso 1 1 calc R . .
C19 C 0.6649(12) 0.8629(13) 0.7541(16) 0.220(14) Uani 1 1 d D . .
H19A H 0.7108 0.8956 0.7861 0.330 Uiso 1 1 calc R . .
H19B H 0.6826 0.8483 0.7086 0.330 Uiso 1 1 calc R . .
H19C H 0.6542 0.8195 0.7734 0.330 Uiso 1 1 calc R . .
C20 C 0.6017(15) 0.9634(12) 0.7118(15) 0.220(14) Uani 1 1 d D . .
H20A H 0.6501 0.9947 0.7420 0.330 Uiso 1 1 calc R . .
H20B H 0.5521 0.9921 0.7042 0.330 Uiso 1 1 calc R . .
H20C H 0.6182 0.9437 0.6667 0.330 Uiso 1 1 calc R . .
S3 S 0.21157(17) 0.60744(15) 0.66639(13) 0.0317(6) Uani 1 1 d . . .
C21 C 0.2767(13) 0.6436(14) 0.7498(10) 0.103(3) Uani 1 1 d . . .
C22 C 0.2512(13) 0.6261(13) 0.8014(10) 0.103(3) Uani 1 1 d . . .
H22A H 0.1992 0.5961 0.7956 0.123 Uiso 1 1 calc R . .
C23 C 0.3026(13) 0.6526(14) 0.8707(10) 0.103(3) Uani 1 1 d . . .
H23A H 0.2905 0.6316 0.9086 0.123 Uiso 1 1 calc R . .
C24 C 0.3659(13) 0.7052(14) 0.8823(10) 0.103(3) Uani 1 1 d . A .
C25 C 0.3908(13) 0.7314(14) 0.8219(9) 0.103(3) Uani 1 1 d . . .
H25A H 0.4359 0.7689 0.8291 0.123 Uiso 1 1 calc R . .
C26 C 0.3475(13) 0.7005(13) 0.7527(10) 0.103(3) Uani 1 1 d . . .
H26A H 0.3623 0.7148 0.7123 0.123 Uiso 1 1 calc R . .
C27 C 0.4068(10) 0.7430(10) 0.9569(7) 0.103(3) Uani 1 1 d D . .
C28 C 0.415(2) 0.6894(15) 1.0045(17) 0.090(7) Uiso 0.50 1 d PD A 1
H28A H 0.4461 0.7137 1.0508 0.135 Uiso 0.50 1 calc PR A 1
H28B H 0.4468 0.6491 0.9853 0.135 Uiso 0.50 1 calc PR A 1
H28C H 0.3575 0.6704 1.0087 0.135 Uiso 0.50 1 calc PR A 1
C29 C 0.4961(13) 0.7763(18) 0.9602(19) 0.090(7) Uiso 0.50 1 d PD A 1
H29A H 0.5218 0.7966 1.0090 0.135 Uiso 0.50 1 calc PR A 1
H29B H 0.4936 0.8151 0.9333 0.135 Uiso 0.50 1 calc PR A 1
H29C H 0.5313 0.7388 0.9406 0.135 Uiso 0.50 1 calc PR A 1
C30 C 0.358(2) 0.8027(15) 0.9890(19) 0.090(7) Uiso 0.50 1 d PD A 1
H30A H 0.3883 0.8246 1.0361 0.135 Uiso 0.50 1 calc PR A 1
H30B H 0.3001 0.7827 0.9917 0.135 Uiso 0.50 1 calc PR A 1
H30C H 0.3526 0.8400 0.9603 0.135 Uiso 0.50 1 calc PR A 1
C28' C 0.349(2) 0.739(2) 1.0093(18) 0.108 Uiso 0.50 1 d PD A -2
H28D H 0.3803 0.7597 1.0564 0.135 Uiso 0.50 1 calc PR A -2
H28E H 0.3290 0.6879 1.0068 0.135 Uiso 0.50 1 calc PR A -2
H28F H 0.2988 0.7666 0.9989 0.135 Uiso 0.50 1 calc PR A -2
C29' C 0.417(2) 0.8217(13) 0.952(2) 0.108 Uiso 0.50 1 d PD A -2
H29D H 0.4421 0.8510 0.9980 0.135 Uiso 0.50 1 calc PR A -2
H29E H 0.3603 0.8380 0.9363 0.135 Uiso 0.50 1 calc PR A -2
H29F H 0.4547 0.8277 0.9185 0.135 Uiso 0.50 1 calc PR A -2
C30' C 0.4933(14) 0.725(2) 0.990(2) 0.108 Uiso 0.50 1 d PD A -2
H30D H 0.5079 0.7519 1.0378 0.135 Uiso 0.50 1 calc PR A -2
H30E H 0.5368 0.7380 0.9629 0.135 Uiso 0.50 1 calc PR A -2
H30F H 0.4918 0.6723 0.9891 0.135 Uiso 0.50 1 calc PR A -2
S4 S 0.13350(16) 0.58065(15) 0.50972(13) 0.0282(6) Uani 1 1 d D . .
C31 C 0.1220(7) 0.6083(9) 0.4271(6) 0.0512(14) Uani 1 1 d D . .
C32 C 0.0410(7) 0.6095(8) 0.3907(6) 0.0512(14) Uani 1 1 d D . .
H32A H -0.0075 0.5939 0.4086 0.061 Uiso 1 1 calc R . .
C33 C 0.0291(8) 0.6334(8) 0.3273(6) 0.0512(14) Uani 1 1 d D . .
H33A H -0.0279 0.6352 0.3037 0.061 Uiso 1 1 calc R . .
C34 C 0.0975(7) 0.6547(8) 0.2978(6) 0.0512(14) Uani 1 1 d D . .
C35 C 0.1797(7) 0.6537(8) 0.3365(6) 0.0512(14) Uani 1 1 d D . .
H35A H 0.2288 0.6693 0.3193 0.061 Uiso 1 1 calc R . .
C36 C 0.1906(8) 0.6306(8) 0.3991(6) 0.0512(14) Uani 1 1 d D . .
H36A H 0.2473 0.6300 0.4238 0.061 Uiso 1 1 calc R . .
C37 C 0.0845(8) 0.6882(8) 0.2329(6) 0.0512(14) Uani 1 1 d D . .
C38 C 0.1056(17) 0.7676(10) 0.2527(9) 0.125(6) Uani 1 1 d D . .
H38A H 0.0968 0.7889 0.2108 0.187 Uiso 1 1 calc R . .
H38B H 0.1658 0.7780 0.2760 0.187 Uiso 1 1 calc R . .
H38C H 0.0681 0.7889 0.2846 0.187 Uiso 1 1 calc R . .
C39 C 0.1467(14) 0.6520(13) 0.1829(9) 0.125(6) Uani 1 1 d D . .
H39A H 0.1384 0.6714 0.1398 0.187 Uiso 1 1 calc R . .
H39B H 0.1332 0.5991 0.1714 0.187 Uiso 1 1 calc R . .
H39C H 0.2067 0.6632 0.2066 0.187 Uiso 1 1 calc R . .
C40 C 0.0002(13) 0.6650(14) 0.1881(9) 0.125(6) Uani 1 1 d D . .
H40B H -0.0039 0.6867 0.1465 0.187 Uiso 1 1 calc R . .
H40C H -0.0455 0.6810 0.2140 0.187 Uiso 1 1 calc R . .
H40D H -0.0060 0.6117 0.1739 0.187 Uiso 1 1 calc R . .
S5 S 0.23881(16) 0.45051(14) 0.57655(12) 0.0249(6) Uani 1 1 d D . .
C41 C 0.2680(7) 0.4389(9) 0.6653(5) 0.0528(14) Uani 1 1 d D . .
C42 C 0.3494(7) 0.4278(9) 0.6940(6) 0.0528(14) Uani 1 1 d D . .
H42A H 0.3951 0.4315 0.6687 0.063 Uiso 1 1 calc R . .
C43 C 0.3665(8) 0.4109(9) 0.7606(6) 0.0528(14) Uani 1 1 d D . .
H43A H 0.4229 0.4009 0.7793 0.063 Uiso 1 1 calc R . .
C44 C 0.2998(7) 0.4086(9) 0.7999(6) 0.0528(14) Uani 1 1 d D . .
C45 C 0.2181(8) 0.4261(9) 0.7720(6) 0.0528(14) Uani 1 1 d D . .
H45A H 0.1736 0.4294 0.7991 0.063 Uiso 1 1 calc R . .
C46 C 0.2025(8) 0.4387(9) 0.7041(6) 0.0528(14) Uani 1 1 d D . .
H46A H 0.1461 0.4473 0.6841 0.063 Uiso 1 1 calc R . .
C47 C 0.3187(8) 0.3871(8) 0.8715(6) 0.0528(14) Uani 1 1 d D . .
C48 C 0.2411(11) 0.3879(16) 0.9073(10) 0.142(8) Uani 1 1 d D . .
H48A H 0.2569 0.3738 0.9527 0.214 Uiso 1 1 calc R . .
H48B H 0.1948 0.3535 0.8782 0.214 Uiso 1 1 calc R . .
H48C H 0.2215 0.4370 0.9145 0.214 Uiso 1 1 calc R . .
C49 C 0.3418(14) 0.3051(11) 0.8606(10) 0.142(8) Uani 1 1 d D . .
H49A H 0.3564 0.2912 0.9062 0.214 Uiso 1 1 calc R . .
H49B H 0.3911 0.2998 0.8363 0.214 Uiso 1 1 calc R . .
H49C H 0.2921 0.2734 0.8327 0.214 Uiso 1 1 calc R . .
C50 C 0.3957(13) 0.4299(15) 0.9136(10) 0.142(8) Uani 1 1 d D . .
H50A H 0.4085 0.4149 0.9588 0.214 Uiso 1 1 calc R . .
H50B H 0.3858 0.4817 0.9212 0.214 Uiso 1 1 calc R . .
H50C H 0.4446 0.4218 0.8891 0.214 Uiso 1 1 calc R . .
S6 S 0.25517(19) 0.23971(19) 0.40508(19) 0.0524(10) Uani 1 1 d D . .
C51 C 0.2629(11) 0.1507(7) 0.4268(12) 0.115(4) Uani 1 1 d D . .
C52 C 0.2122(11) 0.0916(7) 0.3848(12) 0.115(4) Uani 1 1 d D . .
H52A H 0.1683 0.0985 0.3482 0.138 Uiso 1 1 calc R . .
C53 C 0.2261(11) 0.0211(8) 0.3966(11) 0.115(4) Uani 1 1 d D . .
H53A H 0.1900 -0.0188 0.3675 0.138 Uiso 1 1 calc R . .
C54 C 0.2902(11) 0.0063(7) 0.4491(11) 0.115(4) Uani 1 1 d D . .
C55 C 0.3453(11) 0.0676(7) 0.4853(12) 0.115(4) Uani 1 1 d D . .
H55A H 0.3915 0.0613 0.5204 0.138 Uiso 1 1 calc R . .
C56 C 0.3349(11) 0.1377(8) 0.4718(12) 0.115(4) Uani 1 1 d D . .
H56A H 0.3774 0.1764 0.4935 0.138 Uiso 1 1 calc R . .
C57 C 0.3030(10) -0.0695(7) 0.4682(11) 0.115(4) Uani 1 1 d D . .
C58 C 0.3951(13) -0.0759(14) 0.4936(17) 0.157(8) Uani 1 1 d D . .
H58A H 0.4019 -0.1231 0.5073 0.235 Uiso 1 1 calc R . .
H58B H 0.4165 -0.0367 0.5340 0.235 Uiso 1 1 calc R . .
H58C H 0.4279 -0.0722 0.4563 0.235 Uiso 1 1 calc R . .
C59 C 0.2635(18) -0.0732(14) 0.5389(15) 0.157(8) Uani 1 1 d D . .
H59A H 0.2724 -0.1206 0.5518 0.235 Uiso 1 1 calc R . .
H59B H 0.2017 -0.0670 0.5302 0.235 Uiso 1 1 calc R . .
H59C H 0.2927 -0.0343 0.5771 0.235 Uiso 1 1 calc R . .
C60 C 0.2434(17) -0.1247(12) 0.4224(15) 0.157(8) Uani 1 1 d D . .
H60A H 0.2501 -0.1713 0.4375 0.235 Uiso 1 1 calc R . .
H60B H 0.2550 -0.1295 0.3746 0.235 Uiso 1 1 calc R . .
H60C H 0.1845 -0.1113 0.4236 0.235 Uiso 1 1 calc R . .
S7 S 0.19119(17) 0.39446(17) 0.40990(12) 0.0329(6) Uani 1 1 d D . .
C61 C 0.2450(8) 0.4080(9) 0.3395(6) 0.0633(18) Uani 1 1 d D . .
C62 C 0.2095(8) 0.4524(9) 0.2980(6) 0.0633(18) Uani 1 1 d D . .
H62A H 0.1594 0.4751 0.3084 0.076 Uiso 1 1 calc R . .
C63 C 0.2438(8) 0.4660(9) 0.2407(6) 0.0633(18) Uani 1 1 d D . .
H63A H 0.2199 0.4999 0.2143 0.076 Uiso 1 1 calc R . .
C64 C 0.3146(8) 0.4290(8) 0.2225(6) 0.0633(18) Uani 1 1 d D . .
C65 C 0.3483(8) 0.3806(9) 0.2641(6) 0.0633(18) Uani 1 1 d D . .
H65A H 0.3940 0.3529 0.2513 0.076 Uiso 1 1 calc R . .
C66 C 0.3157(8) 0.3727(9) 0.3235(6) 0.0633(18) Uani 1 1 d D . .
H66A H 0.3423 0.3429 0.3533 0.076 Uiso 1 1 calc R . .
C67 C 0.3535(8) 0.4341(9) 0.1576(6) 0.0633(18) Uani 1 1 d D . .
C68 C 0.4499(11) 0.4379(17) 0.1727(11) 0.145(7) Uani 1 1 d D . .
H68A H 0.4725 0.4399 0.1297 0.218 Uiso 1 1 calc R . .
H68B H 0.4683 0.3947 0.1903 0.218 Uiso 1 1 calc R . .
H68C H 0.4721 0.4817 0.2080 0.218 Uiso 1 1 calc R . .
C69 C 0.3295(17) 0.3558(13) 0.1054(10) 0.145(7) Uani 1 1 d D . .
H69A H 0.3521 0.3566 0.0622 0.218 Uiso 1 1 calc R . .
H69B H 0.2668 0.3455 0.0944 0.218 Uiso 1 1 calc R . .
H69C H 0.3552 0.3179 0.1280 0.218 Uiso 1 1 calc R . .
C70 C 0.3124(15) 0.4831(14) 0.1176(10) 0.145(7) Uani 1 1 d D . .
H70A H 0.3384 0.4827 0.0759 0.218 Uiso 1 1 calc R . .
H70B H 0.3199 0.5325 0.1460 0.218 Uiso 1 1 calc R . .
H70C H 0.2508 0.4676 0.1035 0.218 Uiso 1 1 calc R . .
S8 S 0.11843(17) 0.30177(14) 0.50493(13) 0.0288(6) Uani 1 1 d D . .
C71 C 0.1201(12) 0.2281(7) 0.5508(8) 0.085(3) Uani 1 1 d D . .
C72 C 0.1405(12) 0.2478(8) 0.6221(8) 0.085(3) Uani 1 1 d D . .
H72A H 0.1579 0.2975 0.6426 0.102 Uiso 1 1 calc R . .
C73 C 0.1366(12) 0.1979(7) 0.6656(9) 0.085(3) Uani 1 1 d D . .
H73A H 0.1494 0.2138 0.7149 0.102 Uiso 1 1 calc R . .
C74 C 0.1135(12) 0.1242(7) 0.6361(8) 0.085(3) Uani 1 1 d D . .
C75 C 0.1051(12) 0.1033(8) 0.5629(8) 0.085(3) Uani 1 1 d D . .
H75A H 0.1004 0.0529 0.5421 0.102 Uiso 1 1 calc R . .
C76 C 0.1036(12) 0.1551(7) 0.5197(9) 0.085(3) Uani 1 1 d D . .
H76A H 0.0916 0.1403 0.4703 0.102 Uiso 1 1 calc R . .
C77 C 0.1015(11) 0.0681(9) 0.6827(10) 0.085(3) Uani 1 1 d D . .
C78 C 0.0095(14) 0.0424(15) 0.6751(19) 0.212(13) Uani 1 1 d D . .
H78A H 0.0036 0.0080 0.7061 0.318 Uiso 1 1 calc R . .
H78B H -0.0122 0.0180 0.6266 0.318 Uiso 1 1 calc R . .
H78C H -0.0238 0.0841 0.6876 0.318 Uiso 1 1 calc R . .
C79 C 0.1506(19) -0.0008(12) 0.6542(17) 0.212(13) Uani 1 1 d D . .
H79A H 0.1468 -0.0373 0.6834 0.318 Uiso 1 1 calc R . .
H79B H 0.2113 0.0147 0.6560 0.318 Uiso 1 1 calc R . .
H79C H 0.1239 -0.0220 0.6059 0.318 Uiso 1 1 calc R . .
C80 C 0.147(2) 0.0983(13) 0.7530(12) 0.212(13) Uani 1 1 d D . .
H80A H 0.1408 0.0629 0.7830 0.318 Uiso 1 1 calc R . .
H80B H 0.1221 0.1432 0.7715 0.318 Uiso 1 1 calc R . .
H80C H 0.2079 0.1090 0.7521 0.318 Uiso 1 1 calc R . .
O1 O 0.0842(5) 0.7901(5) 0.5000(5) 0.0412(16) Uani 1 1 d U . .
O2 O 0.1867(6) 0.8250(5) 0.7189(6) 0.061(2) Uani 1 1 d U . .
O3 O 0.4574(5) 0.5710(5) 0.6547(4) 0.0448(17) Uani 1 1 d U . .
O4 O 0.3693(5) 0.5273(5) 0.4429(4) 0.0413(17) Uani 1 1 d U . .
O5 O 0.3375(6) 0.2615(5) 0.6164(6) 0.057(2) Uani 1 1 d U . .
O6 O 0.4496(5) 0.3956(5) 0.4945(5) 0.0481(19) Uani 1 1 d U . .
O7 O 0.1359(7) 0.2599(7) 0.2278(5) 0.073(3) Uani 1 1 d U . .
O8 O -0.0077(6) 0.1348(5) 0.3434(6) 0.057(2) Uani 1 1 d U . .
C100 C 0.1045(8) 0.7548(7) 0.5374(7) 0.0412(16) Uani 1 1 d U . .
C200 C 0.1757(10) 0.7762(8) 0.6736(8) 0.061(2) Uani 1 1 d U . .
C300 C 0.3928(8) 0.5708(8) 0.6233(7) 0.0448(17) Uani 1 1 d U . .
C400 C 0.3358(8) 0.5430(7) 0.4864(6) 0.0413(17) Uani 1 1 d U . .
C500 C 0.3128(9) 0.2907(8) 0.5757(9) 0.057(2) Uani 1 1 d U . .
C600 C 0.3821(8) 0.3746(8) 0.4966(7) 0.0481(19) Uani 1 1 d U . .
C700 C 0.1248(10) 0.2645(11) 0.2855(8) 0.073(3) Uani 1 1 d U . .
C800 C 0.0411(9) 0.1855(7) 0.3603(9) 0.057(2) Uani 1 1 d U . .
C1S C 0.1499(4) 0.9233(5) 0.1180(4) 0.120(9) Uiso 1 1 d D . .
H1SA H 0.1502 0.9549 0.0826 0.144 Uiso 0.50 1 calc PRD B 1
Cl1S Cl 0.1442(13) 0.9691(7) 0.1972(5) 0.225(5) Uiso 0.50 1 d PD C 1
Cl2S Cl 0.0676(9) 0.8602(8) 0.0987(9) 0.225(5) Uiso 0.50 1 d PD C 1
Cl3S Cl 0.2372(8) 0.8781(10) 0.1288(10) 0.225(5) Uiso 0.50 1 d PD C 1
H1SB H 0.1035 0.9456 0.1073 0.270 Uiso 0.50 1 d PD D -2
Cl4S Cl 0.2415(5) 0.9519(11) 0.0939(10) 0.225(5) Uiso 0.50 1 d PD C -2
Cl5S Cl 0.1443(13) 0.8322(4) 0.0857(10) 0.225(5) Uiso 0.50 1 d PD C -2
Cl6S Cl 0.1841(11) 0.9259(11) 0.2046(5) 0.225(5) Uiso 0.50 1 d PD C -2
C2S C 0.4606(6) 0.6765(7) 0.3227(7) 0.259(4) Uani 1 1 d DU . .
H2SA H 0.5232 0.6789 0.3197 0.310 Uiso 1 1 calc RD . .
Cl7S Cl 0.4015(8) 0.7161(7) 0.2654(7) 0.259(4) Uani 1 1 d DU . .
Cl8S Cl 0.4404(8) 0.7164(7) 0.4000(7) 0.259(4) Uani 1 1 d DU . .
Cl9S Cl 0.4151(8) 0.5922(6) 0.3092(8) 0.259(4) Uani 1 1 d DU . .
C3S C 0.1607(8) 0.1534(7) 1.0060(6) 0.168(6) Uani 0.50 1 d PDU . .
H3SA H 0.1240 0.1062 0.9905 0.202 Uiso 0.50 1 calc PRD . .
Cl10 Cl 0.2646(8) 0.1432(7) 1.0288(8) 0.168(6) Uani 0.50 1 d PDU . .
Cl11 Cl 0.1559(10) 0.2040(10) 0.9453(5) 0.229(10) Uani 0.50 1 d PDU . .
Cl12 Cl 0.1348(7) 0.2070(7) 1.0749(4) 0.124(5) Uani 0.50 1 d PDU . .
C4S C 0.3307(7) 0.0231(7) 0.8984(6) 0.116(4) Uani 0.50 1 d PDU . .
H4SA H 0.2779 0.0391 0.9167 0.139 Uiso 0.50 1 calc PRD . .
Cl13 Cl 0.3125(6) -0.0532(6) 0.8382(5) 0.116(4) Uani 0.50 1 d PDU . .
Cl14 Cl 0.3758(10) 0.0840(6) 0.8612(8) 0.167(6) Uani 0.50 1 d PDU . .
Cl15 Cl 0.4086(8) 0.0077(8) 0.9599(5) 0.162(6) Uani 0.50 1 d PDU . .
Cl1 Cl -0.049(2) 1.0911(14) 0.1832(8) 0.141(13) Uani 0.25 1 d P . .
Cl2 Cl -0.0476(10) 1.0050(8) 0.0579(6) 0.055(4) Uani 0.25 1 d P E 1
O1W O 0.5226(15) 0.1213(15) 0.8187(11) 0.089(9) Uani 0.50 1 d P . .
O2W O 0.3802(17) 0.143(2) 0.715(2) 0.17(2) Uani 0.50 1 d P . .

loop_
_atom_site_aniso_label
_atom_site_aniso_U_11
_atom_site_aniso_U_22
_atom_site_aniso_U_33
_atom_site_aniso_U_23
_atom_site_aniso_U_13
_atom_site_aniso_U_12
Ru1 0.0187(5) 0.0270(5) 0.0332(5) 0.0062(4) -0.0031(3) -0.0083(4)
Ru2 0.0174(5) 0.0283(5) 0.0336(5) 0.0031(4) -0.0066(3) -0.0083(4)
Ru3 0.0199(5) 0.0278(5) 0.0328(5) -0.0026(4) -0.0041(3) -0.0069(4)
Ru4 0.0221(5) 0.0399(6) 0.0334(5) -0.0129(4) -0.0001(4) -0.0109(4)
Ag1 0.0353(9) 0.0375(10) 0.0196(7) 0.0043(6) -0.0066(6) -0.0195(7)
S1 0.0204(12) 0.0371(15) 0.0191(11) 0.0013(10) -0.0016(9) -0.0094(11)
C1 0.075(4) 0.097(5) 0.032(3) 0.018(3) 0.008(3) 0.010(4)
C2 0.075(4) 0.097(5) 0.032(3) 0.018(3) 0.008(3) 0.010(4)
C3 0.075(4) 0.097(5) 0.032(3) 0.018(3) 0.008(3) 0.010(4)
C4 0.075(4) 0.097(5) 0.032(3) 0.018(3) 0.008(3) 0.010(4)
C5 0.075(4) 0.097(5) 0.032(3) 0.018(3) 0.008(3) 0.010(4)
C6 0.075(4) 0.097(5) 0.032(3) 0.018(3) 0.008(3) 0.010(4)
C7 0.075(4) 0.097(5) 0.032(3) 0.018(3) 0.008(3) 0.010(4)
C8 0.24(2) 0.27(3) 0.061(9) 0.064(13) 0.040(11) 0.06(2)
C9 0.24(2) 0.27(3) 0.061(9) 0.064(13) 0.040(11) 0.06(2)
C10 0.24(2) 0.27(3) 0.061(9) 0.064(13) 0.040(11) 0.06(2)
S2 0.0270(15) 0.0298(17) 0.108(3) 0.0172(17) 0.0203(17) -0.0115(13)
C11 0.042(4) 0.070(5) 0.175(8) -0.036(5) 0.044(5) -0.019(3)
C12 0.042(4) 0.070(5) 0.175(8) -0.036(5) 0.044(5) -0.019(3)
C13 0.042(4) 0.070(5) 0.175(8) -0.036(5) 0.044(5) -0.019(3)
C14 0.042(4) 0.070(5) 0.175(8) -0.036(5) 0.044(5) -0.019(3)
C15 0.042(4) 0.070(5) 0.175(8) -0.036(5) 0.044(5) -0.019(3)
C16 0.042(4) 0.070(5) 0.175(8) -0.036(5) 0.044(5) -0.019(3)
C17 0.042(4) 0.070(5) 0.175(8) -0.036(5) 0.044(5) -0.019(3)
C18 0.079(10) 0.167(17) 0.34(3) -0.158(19) 0.102(15) -0.074(11)
C19 0.079(10) 0.167(17) 0.34(3) -0.158(19) 0.102(15) -0.074(11)
C20 0.079(10) 0.167(17) 0.34(3) -0.158(19) 0.102(15) -0.074(11)
S3 0.0280(13) 0.0320(15) 0.0257(12) 0.0006(10) -0.0134(10) -0.0066(11)
C21 0.065(4) 0.152(8) 0.052(4) -0.043(5) -0.031(4) 0.006(5)
C22 0.065(4) 0.152(8) 0.052(4) -0.043(5) -0.031(4) 0.006(5)
C23 0.065(4) 0.152(8) 0.052(4) -0.043(5) -0.031(4) 0.006(5)
C24 0.065(4) 0.152(8) 0.052(4) -0.043(5) -0.031(4) 0.006(5)
C25 0.065(4) 0.152(8) 0.052(4) -0.043(5) -0.031(4) 0.006(5)
C26 0.065(4) 0.152(8) 0.052(4) -0.043(5) -0.031(4) 0.006(5)
C27 0.065(4) 0.152(8) 0.052(4) -0.043(5) -0.031(4) 0.006(5)
S4 0.0181(12) 0.0343(15) 0.0306(13) 0.0134(11) -0.0052(10) -0.0097(11)
C31 0.036(3) 0.083(4) 0.032(2) 0.019(2) -0.004(2) -0.018(3)
C32 0.036(3) 0.083(4) 0.032(2) 0.019(2) -0.004(2) -0.018(3)
C33 0.036(3) 0.083(4) 0.032(2) 0.019(2) -0.004(2) -0.018(3)
C34 0.036(3) 0.083(4) 0.032(2) 0.019(2) -0.004(2) -0.018(3)
C35 0.036(3) 0.083(4) 0.032(2) 0.019(2) -0.004(2) -0.018(3)
C36 0.036(3) 0.083(4) 0.032(2) 0.019(2) -0.004(2) -0.018(3)
C37 0.036(3) 0.083(4) 0.032(2) 0.019(2) -0.004(2) -0.018(3)
C38 0.139(13) 0.186(15) 0.052(6) 0.070(9) -0.017(7) -0.017(11)
C39 0.139(13) 0.186(15) 0.052(6) 0.070(9) -0.017(7) -0.017(11)
C40 0.139(13) 0.186(15) 0.052(6) 0.070(9) -0.017(7) -0.017(11)
S5 0.0212(12) 0.0278(13) 0.0195(11) 0.0002(9) -0.0067(9) -0.0045(10)
C41 0.036(3) 0.089(4) 0.031(3) 0.021(3) -0.008(2) -0.003(3)
C42 0.036(3) 0.089(4) 0.031(3) 0.021(3) -0.008(2) -0.003(3)
C43 0.036(3) 0.089(4) 0.031(3) 0.021(3) -0.008(2) -0.003(3)
C44 0.036(3) 0.089(4) 0.031(3) 0.021(3) -0.008(2) -0.003(3)
C45 0.036(3) 0.089(4) 0.031(3) 0.021(3) -0.008(2) -0.003(3)
C46 0.036(3) 0.089(4) 0.031(3) 0.021(3) -0.008(2) -0.003(3)
C47 0.036(3) 0.089(4) 0.031(3) 0.021(3) -0.008(2) -0.003(3)
C48 0.078(8) 0.28(2) 0.078(8) 0.113(12) -0.026(7) -0.024(11)
C49 0.078(8) 0.28(2) 0.078(8) 0.113(12) -0.026(7) -0.024(11)
C50 0.078(8) 0.28(2) 0.078(8) 0.113(12) -0.026(7) -0.024(11)
S6 0.0205(14) 0.0470(19) 0.070(2) -0.0292(16) 0.0010(14) -0.0059(13)
C51 0.049(4) 0.052(4) 0.195(10) -0.043(5) -0.048(5) 0.015(3)
C52 0.049(4) 0.052(4) 0.195(10) -0.043(5) -0.048(5) 0.015(3)
C53 0.049(4) 0.052(4) 0.195(10) -0.043(5) -0.048(5) 0.015(3)
C54 0.049(4) 0.052(4) 0.195(10) -0.043(5) -0.048(5) 0.015(3)
C55 0.049(4) 0.052(4) 0.195(10) -0.043(5) -0.048(5) 0.015(3)
C56 0.049(4) 0.052(4) 0.195(10) -0.043(5) -0.048(5) 0.015(3)
C57 0.049(4) 0.052(4) 0.195(10) -0.043(5) -0.048(5) 0.015(3)
C58 0.128(15) 0.102(12) 0.25(2) 0.067(13) 0.040(16) 0.014(11)
C59 0.128(15) 0.102(12) 0.25(2) 0.067(13) 0.040(16) 0.014(11)
C60 0.128(15) 0.102(12) 0.25(2) 0.067(13) 0.040(16) 0.014(11)
S7 0.0231(13) 0.0488(17) 0.0199(12) -0.0016(11) -0.0021(9) -0.0124(12)
C61 0.038(3) 0.113(5) 0.031(2) 0.005(3) 0.002(2) -0.025(3)
C62 0.038(3) 0.113(5) 0.031(2) 0.005(3) 0.002(2) -0.025(3)
C63 0.038(3) 0.113(5) 0.031(2) 0.005(3) 0.002(2) -0.025(3)
C64 0.038(3) 0.113(5) 0.031(2) 0.005(3) 0.002(2) -0.025(3)
C65 0.038(3) 0.113(5) 0.031(2) 0.005(3) 0.002(2) -0.025(3)
C66 0.038(3) 0.113(5) 0.031(2) 0.005(3) 0.002(2) -0.025(3)
C67 0.038(3) 0.113(5) 0.031(2) 0.005(3) 0.002(2) -0.025(3)
C68 0.122(13) 0.25(2) 0.057(7) 0.018(10) 0.019(8) -0.041(14)
C69 0.122(13) 0.25(2) 0.057(7) 0.018(10) 0.019(8) -0.041(14)
C70 0.122(13) 0.25(2) 0.057(7) 0.018(10) 0.019(8) -0.041(14)
S8 0.0234(13) 0.0269(14) 0.0326(13) 0.0069(10) -0.0031(10) -0.0076(11)
C71 0.068(4) 0.061(4) 0.121(6) 0.057(4) -0.029(4) -0.025(3)
C72 0.068(4) 0.061(4) 0.121(6) 0.057(4) -0.029(4) -0.025(3)
C73 0.068(4) 0.061(4) 0.121(6) 0.057(4) -0.029(4) -0.025(3)
C74 0.068(4) 0.061(4) 0.121(6) 0.057(4) -0.029(4) -0.025(3)
C75 0.068(4) 0.061(4) 0.121(6) 0.057(4) -0.029(4) -0.025(3)
C76 0.068(4) 0.061(4) 0.121(6) 0.057(4) -0.029(4) -0.025(3)
C77 0.068(4) 0.061(4) 0.121(6) 0.057(4) -0.029(4) -0.025(3)
C78 0.18(2) 0.133(15) 0.33(3) 0.173(19) -0.06(2) -0.058(14)
C79 0.18(2) 0.133(15) 0.33(3) 0.173(19) -0.06(2) -0.058(14)
C80 0.18(2) 0.133(15) 0.33(3) 0.173(19) -0.06(2) -0.058(14)
O1 0.030(4) 0.041(4) 0.054(4) 0.023(3) -0.004(3) -0.003(3)
O2 0.044(5) 0.051(5) 0.069(5) -0.007(4) -0.017(4) -0.024(4)
O3 0.030(3) 0.054(4) 0.042(4) 0.007(3) -0.007(3) -0.020(3)
O4 0.027(4) 0.048(4) 0.040(4) 0.004(3) -0.006(3) -0.022(3)
O5 0.039(4) 0.040(5) 0.084(6) 0.025(4) -0.017(4) -0.008(4)
O6 0.028(3) 0.054(5) 0.052(4) -0.008(4) 0.001(3) -0.007(3)
O7 0.046(5) 0.107(7) 0.043(4) -0.033(5) 0.008(4) -0.027(5)
O8 0.031(4) 0.032(4) 0.093(6) -0.013(4) -0.001(4) -0.002(3)
C100 0.030(4) 0.041(4) 0.054(4) 0.023(3) -0.004(3) -0.003(3)
C200 0.044(5) 0.051(5) 0.069(5) -0.007(4) -0.017(4) -0.024(4)
C300 0.030(3) 0.054(4) 0.042(4) 0.007(3) -0.007(3) -0.020(3)
C400 0.027(4) 0.048(4) 0.040(4) 0.004(3) -0.006(3) -0.022(3)
C500 0.039(4) 0.040(5) 0.084(6) 0.025(4) -0.017(4) -0.008(4)
C600 0.028(3) 0.054(5) 0.052(4) -0.008(4) 0.001(3) -0.007(3)
C700 0.046(5) 0.107(7) 0.043(4) -0.033(5) 0.008(4) -0.027(5)
C800 0.031(4) 0.032(4) 0.093(6) -0.013(4) -0.001(4) -0.002(3)
C2S 0.190(7) 0.259(9) 0.339(12) 0.073(8) 0.062(8) 0.029(7)
Cl7S 0.190(7) 0.259(9) 0.339(12) 0.073(8) 0.062(8) 0.029(7)
Cl8S 0.190(7) 0.259(9) 0.339(12) 0.073(8) 0.062(8) 0.029(7)
Cl9S 0.190(7) 0.259(9) 0.339(12) 0.073(8) 0.062(8) 0.029(7)
C3S 0.149(11) 0.150(12) 0.173(12) -0.065(8) 0.063(10) -0.045(9)
Cl10 0.149(11) 0.150(12) 0.173(12) -0.065(8) 0.063(10) -0.045(9)
Cl11 0.176(14) 0.42(3) 0.067(7) 0.026(12) 0.033(9) -0.124(16)
Cl12 0.132(10) 0.182(13) 0.044(5) -0.006(6) 0.014(5) -0.001(9)
C4S 0.076(6) 0.149(9) 0.087(6) -0.044(6) 0.003(5) -0.042(6)
Cl13 0.076(6) 0.149(9) 0.087(6) -0.044(6) 0.003(5) -0.042(6)
Cl14 0.194(18) 0.131(11) 0.158(14) -0.018(8) 0.041(12) -0.024(11)
Cl15 0.130(12) 0.191(15) 0.117(10) -0.041(8) -0.027(8) -0.006(11)
Cl1 0.27(4) 0.127(18) 0.029(8) 0.009(9) 0.020(13) 0.12(2)
Cl2 0.069(9) 0.056(8) 0.037(6) 0.003(5) 0.020(6) -0.030(7)
O1W 0.066(14) 0.12(2) 0.045(11) -0.044(12) 0.012(10) -0.065(14)
O2W 0.054(16) 0.24(4) 0.23(4) 0.21(4) -0.07(2) -0.07(2)

loop_
_atom_type_symbol
_atom_type_description
_atom_type_scat_dispersion_real
_atom_type_scat_dispersion_imag
_atom_type_scat_source
C C 0.0181 0.0091 'International Tables Vol C Tables 4.2.6.8 and 6.1.1.4'
H H 0.0000 0.0000 'International Tables Vol C Tables 4.2.6.8 and 6.1.1.4'
O O 0.0492 0.0322 'International Tables Vol C Tables 4.2.6.8 and 6.1.1.4'
S S 0.3331 0.5567 'International Tables Vol C Tables 4.2.6.8 and 6.1.1.4'
Ru Ru 0.0552 3.2960 'International Tables Vol C Tables 4.2.6.8 and 6.1.1.4'
Ag Ag 0.1306 4.2820 'International Tables Vol C Tables 4.2.6.8 and 6.1.1.4'
Cl Cl 0.3639 0.7018 'International Tables Vol C Tables 4.2.6.8 and 6.1.1.4'

loop_
_geom_angle_atom_site_label_1
_geom_angle_atom_site_label_2
_geom_angle_atom_site_label_3
_geom_angle
_geom_angle_site_symmetry_1
_geom_angle_site_symmetry_3
C200 Ru1 C100 90.9(7) . .
C200 Ru1 S1 95.9(5) . .
C100 Ru1 S1 95.8(4) . .
C200 Ru1 S3 96.9(5) . .
C100 Ru1 S3 171.7(4) . .
S1 Ru1 S3 86.27(10) . .
C200 Ru1 S2 98.1(5) . .
C100 Ru1 S2 90.2(4) . .
S1 Ru1 S2 164.67(11) . .
S3 Ru1 S2 85.90(12) . .
C200 Ru1 S4 173.3(5) . .
C100 Ru1 S4 94.6(4) . .
S1 Ru1 S4 87.44(9) . .
S3 Ru1 S4 77.44(9) . .
S2 Ru1 S4 78.00(11) . .
C300 Ru2 C400 89.1(6) . .
C300 Ru2 S5 93.2(4) . .
C400 Ru2 S5 95.4(4) . .
C300 Ru2 S2 101.0(4) . .
C400 Ru2 S2 94.6(4) . .
S5 Ru2 S2 162.79(10) . .
C300 Ru2 S3 94.6(4) . .
C400 Ru2 S3 176.3(4) . .
S5 Ru2 S3 83.65(9) . .
S2 Ru2 S3 85.46(11) . .
C300 Ru2 S4 171.6(4) . .
C400 Ru2 S4 99.3(4) . .
S5 Ru2 S4 86.69(9) . .
S2 Ru2 S4 77.90(11) . .
S3 Ru2 S4 77.07(9) . .
C600 Ru3 C500 91.0(6) . .
C600 Ru3 S5 96.0(4) . .
C500 Ru3 S5 97.0(5) . .
C600 Ru3 S6 95.8(4) . .
C500 Ru3 S6 97.9(5) . .
S5 Ru3 S6 160.81(11) . .
C600 Ru3 S7 98.6(5) . .
C500 Ru3 S7 170.4(4) . .
S5 Ru3 S7 83.34(9) . .
S6 Ru3 S7 79.97(12) . .
C600 Ru3 S8 177.0(5) . .
C500 Ru3 S8 92.0(4) . .
S5 Ru3 S8 83.21(9) . .
S6 Ru3 S8 84.23(10) . .
S7 Ru3 S8 78.43(9) . .
C700 Ru4 C800 92.9(7) . .
C700 Ru4 S6 88.0(6) . .
C800 Ru4 S6 104.6(4) . .
C700 Ru4 S1 97.3(6) . 2_566
C800 Ru4 S1 91.5(4) . 2_566
S6 Ru4 S1 162.76(10) . 2_566
C700 Ru4 S8 168.5(5) . .
C800 Ru4 S8 97.8(5) . .
S6 Ru4 S8 85.15(11) . .
S1 Ru4 S8 86.73(9) 2_566 .
C700 Ru4 S7 91.1(5) . .
C800 Ru4 S7 174.4(4) . .
S6 Ru4 S7 79.49(11) . .
S1 Ru4 S7 84.01(10) 2_566 .
S8 Ru4 S7 78.59(9) . .
Ag1 Ag1 S4 72.73(10) 2_566 2_566
Ag1 Ag1 S1 137.12(13) 2_566 .
S4 Ag1 S1 145.15(10) 2_566 .
Ag1 Ag1 S4 62.52(10) 2_566 .
S4 Ag1 S4 135.25(8) 2_566 .
S1 Ag1 S4 77.16(9) . .
C1 S1 Ru1 108.9(6) . .
C1 S1 Ru4 103.3(6) . 2_566
Ru1 S1 Ru4 124.36(12) . 2_566
C1 S1 Ag1 115.7(5) . .
Ru1 S1 Ag1 100.49(9) . .
Ru4 S1 Ag1 104.76(10) 2_566 .
C2 C1 C6 120.1(11) . .
C2 C1 S1 121.4(10) . .
C6 C1 S1 118.4(9) . .
C1 C2 C3 120.0(13) . .
C4 C3 C2 121.4(13) . .
C3 C4 C5 118.0(11) . .
C3 C4 C7 122.2(11) . .
C5 C4 C7 119.8(12) . .
C6 C5 C4 120.0(13) . .
C5 C6 C1 120.2(13) . .
C10 C7 C8 116.4(18) . .
C10 C7 C4 112.9(13) . .
C8 C7 C4 107.6(13) . .
C10 C7 C9 103.9(16) . .
C8 C7 C9 109.4(18) . .
C4 C7 C9 106.1(12) . .
C11 S2 Ru1 117.4(6) . .
C11 S2 Ru2 115.8(7) . .
Ru1 S2 Ru2 84.49(10) . .
C12 C11 C16 118.3(12) . .
C12 C11 S2 122.4(11) . .
C16 C11 S2 117.9(11) . .
C11 C12 C13 122.3(13) . .
C12 C13 C14 119.2(13) . .
C13 C14 C15 118.2(13) . .
C13 C14 C17 121.5(12) . .
C15 C14 C17 120.0(12) . .
C16 C15 C14 120.4(13) . .
C11 C16 C15 119.6(14) . .
C20 C17 C18 117.2(16) . .
C20 C17 C14 109.5(16) . .
C18 C17 C14 110.3(13) . .
C20 C17 C19 104.0(15) . .
C18 C17 C19 106.1(17) . .
C14 C17 C19 109.4(13) . .
C21 S3 Ru1 116.4(9) . .
C21 S3 Ru2 117.5(8) . .
Ru1 S3 Ru2 84.44(9) . .
C22 C21 C26 125.6(16) . .
C22 C21 S3 116.3(17) . .
C26 C21 S3 117.4(17) . .
C21 C22 C23 119(2) . .
C24 C23 C22 122(2) . .
C23 C24 C25 118.6(16) . .
C23 C24 C27 121(2) . .
C25 C24 C27 120.3(19) . .
C26 C25 C24 120(2) . .
C25 C26 C21 114(2) . .
C30 C27 C28 106.7(5) . .
C30 C27 C30' 125(2) . .
C28 C27 C30' 58.9(16) . .
C30 C27 C29 106.4(5) . .
C28 C27 C29 106.3(5) . .
C30' C27 C29 48.0(16) . .
C30 C27 C29' 53.5(15) . .
C28 C27 C29' 146(2) . .
C30' C27 C29' 106.3(5) . .
C29 C27 C29' 62.4(16) . .
C30 C27 C28' 53.0(15) . .
C28 C27 C28' 57.3(15) . .
C30' C27 C28' 106.2(5) . .
C29 C27 C28' 135(2) . .
C29' C27 C28' 105.9(5) . .
C30 C27 C24 114.4(19) . .
C28 C27 C24 111(2) . .
C30' C27 C24 121(2) . .
C29 C27 C24 111.7(19) . .
C29' C27 C24 103(2) . .
C28' C27 C24 113(2) . .
C31 S4 Ru1 106.5(5) . .
C31 S4 Ru2 115.7(4) . .
Ru1 S4 Ru2 81.16(8) . .
C31 S4 Ag1 97.3(4) . 2_566
Ru1 S4 Ag1 138.21(11) . 2_566
Ru2 S4 Ag1 118.70(11) . 2_566
C31 S4 Ag1 107.8(4) . .
Ru1 S4 Ag1 94.62(9) . .
Ru2 S4 Ag1 135.68(10) . .
C32 C31 C36 117.9(10) . .
C32 C31 S4 118.6(8) . .
C36 C31 S4 123.5(8) . .
C31 C32 C33 120.4(10) . .
C34 C33 C32 122.3(11) . .
C33 C34 C35 116.1(9) . .
C33 C34 C37 122.2(10) . .
C35 C34 C37 121.1(9) . .
C36 C35 C34 121.0(10) . .
C35 C36 C31 122.2(11) . .
C40 C37 C38 115.0(15) . .
C40 C37 C34 112.8(11) . .
C38 C37 C34 109.9(11) . .
C40 C37 C39 100.4(13) . .
C38 C37 C39 110.4(14) . .
C34 C37 C39 107.6(11) . .
C41 S5 Ru3 107.2(5) . .
C41 S5 Ru2 109.8(5) . .
Ru3 S5 Ru2 124.59(11) . .
C42 C41 C46 119.8(10) . .
C42 C41 S5 123.2(9) . .
C46 C41 S5 117.0(8) . .
C41 C42 C43 120.6(11) . .
C42 C43 C44 120.0(10) . .
C45 C44 C43 118.6(10) . .
C45 C44 C47 122.0(10) . .
C43 C44 C47 119.4(10) . .
C46 C45 C44 119.5(11) . .
C41 C46 C45 121.1(11) . .
C50 C47 C48 114.6(15) . .
C50 C47 C44 109.8(11) . .
C48 C47 C44 113.1(10) . .
C50 C47 C49 105.7(14) . .
C48 C47 C49 104.5(15) . .
C44 C47 C49 108.6(11) . .
C51 S6 Ru4 114.6(6) . .
C51 S6 Ru3 116.3(7) . .
Ru4 S6 Ru3 83.92(10) . .
C52 C51 C56 118.2(12) . .
C52 C51 S6 119.7(12) . .
C56 C51 S6 119.4(11) . .
C51 C52 C53 119.6(14) . .
C54 C53 C52 123.6(13) . .
C53 C54 C55 114.2(12) . .
C53 C54 C57 125.5(12) . .
C55 C54 C57 120.3(12) . .
C56 C55 C54 122.7(13) . .
C51 C56 C55 120.4(13) . .
C60 C57 C58 126.5(18) . .
C60 C57 C54 111.1(14) . .
C58 C57 C54 110.3(14) . .
C60 C57 C59 96.6(16) . .
C58 C57 C59 100.5(16) . .
C54 C57 C59 109.1(15) . .
C61 S7 Ru3 117.9(4) . .
C61 S7 Ru4 109.2(5) . .
Ru3 S7 Ru4 82.22(10) . .
C62 C61 C66 119.4(11) . .
C62 C61 S7 116.7(9) . .
C66 C61 S7 123.7(10) . .
C61 C62 C63 122.3(13) . .
C62 C63 C64 119.0(13) . .
C63 C64 C65 118.0(10) . .
C63 C64 C67 124.2(11) . .
C65 C64 C67 117.7(11) . .
C66 C65 C64 120.8(12) . .
C61 C66 C65 120.2(13) . .
C70 C67 C68 118.9(16) . .
C70 C67 C64 113.2(13) . .
C68 C67 C64 111.7(11) . .
C70 C67 C69 102.9(14) . .
C68 C67 C69 102.0(15) . .
C64 C67 C69 106.2(12) . .
C71 S8 Ru4 118.5(6) . .
C71 S8 Ru3 107.6(6) . .
Ru4 S8 Ru3 82.02(8) . .
C72 C71 C76 119.5(12) . .
C72 C71 S8 115.4(10) . .
C76 C71 S8 125.1(11) . .
C71 C72 C73 122.5(14) . .
C72 C73 C74 119.5(14) . .
C73 C74 C75 117.1(12) . .
C73 C74 C77 121.0(13) . .
C75 C74 C77 121.9(12) . .
C76 C75 C74 121.7(14) . .
C71 C76 C75 118.7(14) . .
C80 C77 C78 116.8(19) . .
C80 C77 C74 108.4(13) . .
C78 C77 C74 111.2(13) . .
C80 C77 C79 106.2(16) . .
C78 C77 C79 107.1(16) . .
C74 C77 C79 106.4(14) . .
O1 C100 Ru1 174.5(11) . .
O2 C200 Ru1 176.3(15) . .
O3 C300 Ru2 177.8(12) . .
O4 C400 Ru2 175.6(11) . .
O5 C500 Ru3 179.0(16) . .
O6 C600 Ru3 178.5(13) . .
O7 C700 Ru4 178.2(13) . .
O8 C800 Ru4 172.0(15) . .
Cl2S C1S Cl1S 105.0(4) . .
Cl2S C1S Cl3S 105.2(4) . .
Cl1S C1S Cl3S 105.0(4) . .
Cl2S C1S Cl4S 144.8(9) . .
Cl1S C1S Cl4S 109.6(9) . .
Cl1S C1S Cl5S 130.9(8) . .
Cl4S C1S Cl5S 101.1(4) . .
Cl2S C1S Cl6S 102.2(8) . .
Cl4S C1S Cl6S 101.2(4) . .
Cl5S C1S Cl6S 100.8(4) . .
Cl7S C2S Cl9S 105.2(9) . .
Cl7S C2S Cl8S 105.0(9) . .
Cl9S C2S Cl8S 104.8(10) . .
Cl12 C3S Cl11 104.9(4) . .
Cl12 C3S Cl10 104.9(4) . .
Cl11 C3S Cl10 105.3(4) . .
Cl15 C4S Cl13 105.7(4) . .
Cl15 C4S Cl14 104.8(4) . .
Cl13 C4S Cl14 105.4(4) . .

loop_
_geom_bond_atom_site_label_1
_geom_bond_atom_site_label_2
_geom_bond_distance
_geom_bond_site_symmetry_2
Ru1 C200 1.859(15) .
Ru1 C100 1.921(12) .
Ru1 S1 2.411(2) .
Ru1 S3 2.419(3) .
Ru1 S2 2.425(3) .
Ru1 S4 2.506(3) .
Ru2 C300 1.871(13) .
Ru2 C400 1.915(13) .
Ru2 S5 2.405(3) .
Ru2 S2 2.428(3) .
Ru2 S3 2.436(3) .
Ru2 S4 2.509(3) .
Ru3 C600 1.886(13) .
Ru3 C500 1.939(15) .
Ru3 S5 2.409(3) .
Ru3 S6 2.409(3) .
Ru3 S7 2.433(3) .
Ru3 S8 2.471(3) .
Ru4 C700 1.875(15) .
Ru4 C800 1.877(14) .
Ru4 S6 2.404(3) .
Ru4 S1 2.419(3) 2_566
Ru4 S8 2.433(3) .
Ru4 S7 2.461(3) .
Ag1 Ag1 2.058(4) 2_566
Ag1 S4 2.594(3) 2_566
Ag1 S1 2.656(3) .
Ag1 S4 2.792(3) .
S1 C1 1.788(11) .
S1 Ru4 2.419(3) 2_566
C1 C2 1.364(15) .
C1 C6 1.396(15) .
C2 C3 1.391(13) .
C3 C4 1.391(15) .
C4 C5 1.416(15) .
C4 C7 1.534(13) .
C5 C6 1.388(13) .
C7 C10 1.462(19) .
C7 C8 1.479(18) .
C7 C9 1.599(19) .
S2 C11 1.760(13) .
C11 C12 1.367(15) .
C11 C16 1.391(15) .
C12 C13 1.386(15) .
C13 C14 1.393(15) .
C14 C15 1.410(15) .
C14 C17 1.521(14) .
C15 C16 1.395(15) .
C17 C20 1.454(19) .
C17 C18 1.499(18) .
C17 C19 1.594(19) .
S3 C21 1.788(16) .
C21 C22 1.25(3) .
C21 C26 1.49(3) .
C22 C23 1.46(2) .
C23 C24 1.33(3) .
C24 C25 1.48(3) .
C24 C27 1.533(18) .
C25 C26 1.426(19) .
C27 C30 1.498(5) .
C27 C28 1.497(5) .
C27 C30' 1.498(5) .
C27 C29 1.500(5) .
C27 C29' 1.501(5) .
C27 C28' 1.502(5) .
S4 C31 1.791(10) .
S4 Ag1 2.594(3) 2_566
C31 C32 1.366(13) .
C31 C36 1.375(13) .
C32 C33 1.398(13) .
C33 C34 1.383(13) .
C34 C35 1.399(13) .
C34 C37 1.523(13) .
C35 C36 1.377(13) .
C37 C40 1.470(17) .
C37 C38 1.474(17) .
C37 C39 1.593(18) .
S5 C41 1.799(10) .
C41 C42 1.361(13) .
C41 C46 1.386(13) .
C42 C43 1.399(13) .
C43 C44 1.411(13) .
C44 C45 1.399(13) .
C44 C47 1.534(12) .
C45 C46 1.392(12) .
C47 C50 1.463(17) .
C47 C48 1.512(16) .
C47 C49 1.582(19) .
S6 C51 1.805(14) .
C51 C52 1.381(15) .
C51 C56 1.388(15) .
C52 C53 1.407(15) .
C53 C54 1.405(15) .
C54 C55 1.407(15) .
C54 C57 1.554(15) .
C55 C56 1.401(16) .
C57 C60 1.432(18) .
C57 C58 1.478(18) .
C57 C59 1.63(2) .
S7 C61 1.797(10) .
C61 C62 1.355(15) .
C61 C66 1.378(15) .
C62 C63 1.394(13) .
C63 C64 1.406(14) .
C64 C65 1.404(15) .
C64 C67 1.528(12) .
C65 C66 1.388(13) .
C67 C70 1.435(18) .
C67 C68 1.499(17) .
C67 C69 1.617(19) .
S8 C71 1.789(11) .
C71 C72 1.369(16) .
C71 C76 1.384(15) .
C72 C73 1.392(14) .
C73 C74 1.401(15) .
C74 C75 1.412(16) .
C74 C77 1.546(14) .
C75 C76 1.408(14) .
C77 C80 1.452(19) .
C77 C78 1.482(18) .
C77 C79 1.60(2) .
O1 C100 1.103(14) .
O2 C200 1.139(17) .
O3 C300 1.105(15) .
O4 C400 1.085(14) .
O5 C500 1.088(17) .
O6 C600 1.128(15) .
O7 C700 1.172(18) .
O8 C800 1.154(16) .
C1S Cl2S 1.658(4) .
C1S Cl1S 1.658(4) .
C1S Cl3S 1.662(4) .
C1S Cl4S 1.689(5) .
C1S Cl5S 1.700(5) .
C1S Cl6S 1.702(5) .
C2S Cl7S 1.659(5) .
C2S Cl9S 1.659(5) .
C2S Cl8S 1.659(5) .
C3S Cl12 1.659(5) .
C3S Cl11 1.659(5) .
C3S Cl10 1.660(5) .
C4S Cl15 1.660(5) .
C4S Cl13 1.660(5) .
C4S Cl14 1.661(5) .
